data_7047675
loop_
_publ_author_name
'Piskunov, Alexandr V.'
'Pashanova, Kira I.'
'Bogomyakov, Artem S.'
'Smolyaninov, Ivan V.'
'Starikov, Andrey G.'
'Fukin, Georgy K.'

_publ_section_title
;
 Cobalt complexes with hemilabile o-iminobenzoquinonate ligands: a novel
 example of redox-induced electron transfer.
;
_journal_issue 42
_journal_name_full 'Dalton transactions (Cambridge, England : 2003)'
_journal_page_first 15049
_journal_page_last 15060
_journal_paper_doi 10.1039/c8dt02733a
_journal_volume 47
_journal_year 2018
_chemical_formula_sum 'C69 H74 Co F3 N2 O7 S'
_chemical_formula_weight 1191.29
_space_group_crystal_system monoclinic
_space_group_IT_number 14
_space_group_name_Hall '-P 2ybc'
_space_group_name_H-M_alt 'P 1 21/c 1'
_symmetry_space_group_name_Hall '-P 2ybc'
_symmetry_space_group_name_H-M 'P 1 21/c 1'
_atom_sites_solution_hydrogens geom
_atom_sites_solution_primary dual
_atom_sites_solution_secondary difmap
_audit_creation_method SHELXL-2014/7
_audit_update_record
;
2017-12-04 deposited with the CCDC.
2018-09-28 downloaded from the CCDC.
;
_cell_angle_alpha 90
_cell_angle_beta 98.395(3)
_cell_angle_gamma 90
_cell_formula_units_Z 4
_cell_length_a 15.8911(4)
_cell_length_b 10.2319(3)
_cell_length_c 38.2603(17)
_cell_measurement_reflns_used 9361
_cell_measurement_temperature 100(2)
_cell_measurement_theta_max 31.3670
_cell_measurement_theta_min 3.3190
_cell_volume 6154.3(4)
_computing_cell_refinement 'CrysAlisPro, Agilent Technologies'
_computing_data_collection 'CrysAlisPro, Agilent Technologies'
_computing_data_reduction 'CrysAlisPro, Agilent Technologies'
_computing_molecular_graphics 'SHELXTL (Sheldrick, 2000)'
_computing_publication_material 'SHELXTL (Sheldrick, 2000)'
_computing_structure_refinement 'SHELXL-2014 (Sheldrick, 2014)'
_computing_structure_solution 'SHELXS-2014 (Sheldrick, 2014)'
_diffrn_ambient_temperature 100(2)
_diffrn_measured_fraction_theta_full 0.996
_diffrn_measured_fraction_theta_max 0.996
_diffrn_measurement_device_type 'Xcalibur EOS'
_diffrn_measurement_method '\w scans'
_diffrn_radiation_monochromator graphite
_diffrn_radiation_source 'Enhance (Mo) X-ray Source'
_diffrn_radiation_type MoK\a
_diffrn_radiation_wavelength 0.71073
_diffrn_reflns_av_R_equivalents 0.1152
_diffrn_reflns_av_unetI/netI 0.1280
_diffrn_reflns_Laue_measured_fraction_full 0.996
_diffrn_reflns_Laue_measured_fraction_max 0.996
_diffrn_reflns_limit_h_max 18
_diffrn_reflns_limit_h_min -18
_diffrn_reflns_limit_k_max 12
_diffrn_reflns_limit_k_min -12
_diffrn_reflns_limit_l_max 45
_diffrn_reflns_limit_l_min -45
_diffrn_reflns_number 44241
_diffrn_reflns_point_group_measured_fraction_full 0.996
_diffrn_reflns_point_group_measured_fraction_max 0.996
_diffrn_reflns_theta_full 25.000
_diffrn_reflns_theta_max 25.000
_diffrn_reflns_theta_min 2.977
_exptl_absorpt_coefficient_mu 0.377
_exptl_absorpt_correction_T_max 1.00000
_exptl_absorpt_correction_T_min 0.52992
_exptl_absorpt_correction_type multi-scan
_exptl_absorpt_process_details
;
CrysAlisPro, Agilent Technologies, Version 1.171.35.19.
Empirical absorption correction using spherical harmonics,
implemented in SCALE3 ABSPACK scaling algorithm.
;
_exptl_crystal_colour black
_exptl_crystal_density_diffrn 1.286
_exptl_crystal_description prism
_exptl_crystal_F_000 2512
_exptl_crystal_size_max 0.430
_exptl_crystal_size_mid 0.150
_exptl_crystal_size_min 0.120
_refine_diff_density_max 0.861
_refine_diff_density_min -0.529
_refine_diff_density_rms 0.083
_refine_ls_extinction_method none
_refine_ls_goodness_of_fit_ref 1.063
_refine_ls_hydrogen_treatment constr
_refine_ls_matrix_type full
_refine_ls_number_parameters 875
_refine_ls_number_reflns 10800
_refine_ls_number_restraints 385
_refine_ls_restrained_S_all 1.155
_refine_ls_R_factor_all 0.1395
_refine_ls_R_factor_gt 0.0847
_refine_ls_shift/su_max 0.000
_refine_ls_shift/su_mean 0.000
_refine_ls_structure_factor_coef Fsqd
_refine_ls_weighting_details 'w=1/[\s^2^(Fo^2^)+(0.0801P)^2^] where P=(Fo^2^+2Fc^2^)/3'
_refine_ls_weighting_scheme calc
_refine_ls_wR_factor_gt 0.1813
_refine_ls_wR_factor_ref 0.2100
_reflns_Friedel_coverage 0.000
_reflns_number_gt 6463
_reflns_number_total 10800
_reflns_threshold_expression 'I > 2\s(I)'
_cod_data_source_file c8dt02733a5.cif
_cod_data_source_block coiqootf
_cod_depositor_comments 'Adding full bibliography for 7047675--7047676.cif.'
_cod_database_code 7047675
_shelx_shelxl_version_number 2014/7
_shelx_space_group_comment
;
The symmetry employed for this shelxl refinement is uniquely defined
by the following loop, which should always be used as a source of
symmetry information in preference to the above space-group names.
They are only intended as comments.
;
_shelx_estimated_absorpt_t_min 0.855
_shelx_estimated_absorpt_t_max 0.956

loop_
_space_group_symop_operation_xyz
'x, y, z'
'-x, y+1/2, -z+1/2'
'-x, -y, -z'
'x, -y-1/2, z-1/2'

loop_
_atom_site_label
_atom_site_type_symbol
_atom_site_fract_x
_atom_site_fract_y
_atom_site_fract_z
_atom_site_U_iso_or_equiv
_atom_site_adp_type
_atom_site_occupancy
_atom_site_site_symmetry_order
_atom_site_calc_flag
_atom_site_refinement_flags_posn
_atom_site_refinement_flags_adp
_atom_site_refinement_flags_occupancy
_atom_site_disorder_assembly
_atom_site_disorder_group
Co1 Co 0.33453(3) 0.55903(6) 0.62371(2) 0.0309(2) Uani 1 1 d . . . . .
O1 O 0.27704(17) 0.5722(3) 0.66685(9) 0.0263(8) Uani 1 1 d . . . . .
O2 O 0.44485(19) 0.4593(3) 0.61303(11) 0.0449(11) Uani 1 1 d . . . . .
O3 O 0.3580(2) 0.6834(3) 0.58385(11) 0.0401(10) Uani 1 1 d . . . . .
O4 O 0.29991(18) 0.3569(3) 0.62478(11) 0.0411(10) Uani 1 1 d . . . . .
N1 N 0.4202(2) 0.6626(4) 0.65642(15) 0.0391(13) Uani 1 1 d . . . . .
N2 N 0.2195(2) 0.5695(3) 0.59193(11) 0.0217(9) Uani 1 1 d . . . . .
C1 C 0.3178(3) 0.6336(4) 0.69317(15) 0.0294(13) Uani 1 1 d . . . . .
C2 C 0.4017(3) 0.6837(5) 0.68901(18) 0.0370(14) Uani 1 1 d . U . . .
C3 C 0.4539(3) 0.7406(5) 0.71859(18) 0.0430(16) Uani 1 1 d . U . . .
H3A H 0.5098 0.7688 0.7163 0.052 Uiso 1 1 calc R U . . .
C4 C 0.4249(4) 0.7548(5) 0.74962(18) 0.0479(17) Uani 1 1 d . . . . .
C5 C 0.3398(3) 0.7132(5) 0.75248(15) 0.0402(15) Uani 1 1 d . . . . .
H5A H 0.3195 0.7283 0.7743 0.048 Uiso 1 1 calc R U . . .
C6 C 0.2859(3) 0.6535(5) 0.72615(14) 0.0319(13) Uani 1 1 d . . . . .
C7 C 0.4787(4) 0.8137(5) 0.78230(18) 0.059(2) Uani 1 1 d . . . . .
C8 C 0.5689(4) 0.8455(6) 0.77618(19) 0.0662(19) Uani 1 1 d . U . . .
H8A H 0.5964 0.7659 0.7691 0.099 Uiso 1 1 calc R U . . .
H8B H 0.6012 0.8799 0.7980 0.099 Uiso 1 1 calc R U . . .
H8C H 0.5672 0.9111 0.7574 0.099 Uiso 1 1 calc R U . . .
C9 C 0.4336(4) 0.9410(5) 0.7908(2) 0.072(2) Uani 1 1 d . . . . .
H9A H 0.3747 0.9215 0.7939 0.107 Uiso 1 1 calc R U . . .
H9B H 0.4339 1.0031 0.7713 0.107 Uiso 1 1 calc R U . . .
H9C H 0.4636 0.9793 0.8126 0.107 Uiso 1 1 calc R U . . .
C10 C 0.4821(4) 0.7180(6) 0.81346(18) 0.069(2) Uani 1 1 d . . . . .
H10A H 0.4243 0.7011 0.8184 0.104 Uiso 1 1 calc R U . . .
H10B H 0.5161 0.7562 0.8344 0.104 Uiso 1 1 calc R U . . .
H10C H 0.5082 0.6358 0.8075 0.104 Uiso 1 1 calc R U . . .
C11 C 0.1967(3) 0.6056(5) 0.73078(13) 0.0371(14) Uani 1 1 d . . . . .
C12 C 0.1937(4) 0.4562(5) 0.72783(15) 0.0566(19) Uani 1 1 d . . . . .
H12A H 0.2088 0.4297 0.7049 0.085 Uiso 1 1 calc R U . . .
H12B H 0.1361 0.4255 0.7298 0.085 Uiso 1 1 calc R U . . .
H12C H 0.2341 0.4180 0.7469 0.085 Uiso 1 1 calc R U . . .
C13 C 0.1741(4) 0.6436(6) 0.76712(15) 0.0585(18) Uani 1 1 d . . . . .
H13A H 0.1162 0.6145 0.7689 0.088 Uiso 1 1 calc R U . . .
H13B H 0.1776 0.7388 0.7699 0.088 Uiso 1 1 calc R U . . .
H13C H 0.2141 0.6019 0.7857 0.088 Uiso 1 1 calc R U . . .
C14 C 0.1304(3) 0.6668(5) 0.70222(14) 0.0363(13) Uani 1 1 d . . . . .
H14A H 0.1391 0.6339 0.6790 0.054 Uiso 1 1 calc R U . . .
H14B H 0.1367 0.7621 0.7028 0.054 Uiso 1 1 calc R U . . .
H14C H 0.0732 0.6435 0.7067 0.054 Uiso 1 1 calc R U . . .
C15 C 0.4937(3) 0.7147(5) 0.64450(18) 0.0455(16) Uani 1 1 d . U . . .
C16 C 0.5168(3) 0.8462(5) 0.65068(18) 0.0497(18) Uani 1 1 d . . . . .
H16A H 0.4852 0.8992 0.6645 0.060 Uiso 1 1 calc R U . . .
C17 C 0.5846(3) 0.8993(5) 0.63707(19) 0.0566(19) Uani 1 1 d . U . . .
H17A H 0.5992 0.9883 0.6417 0.068 Uiso 1 1 calc R U . . .
C18 C 0.6318(3) 0.8254(5) 0.6167(2) 0.070(2) Uani 1 1 d . U . . .
H18A H 0.6775 0.8632 0.6068 0.083 Uiso 1 1 calc R U . . .
C19 C 0.6107(3) 0.6944(6) 0.6112(2) 0.072(2) Uani 1 1 d . U . . .
H19A H 0.6441 0.6418 0.5981 0.086 Uiso 1 1 calc R U . . .
C20 C 0.5422(3) 0.6380(5) 0.6244(2) 0.0560(18) Uani 1 1 d . U . . .
C21 C 0.5189(3) 0.4997(5) 0.61601(19) 0.0528(18) Uani 1 1 d . U . . .
C22 C 0.5866(3) 0.4011(5) 0.6123(2) 0.0586(19) Uani 1 1 d . U . . .
C23 C 0.6689(3) 0.4118(6) 0.6309(2) 0.074(2) Uani 1 1 d . U . . .
H23A H 0.6852 0.4884 0.6442 0.089 Uiso 1 1 calc R U . . .
C24 C 0.7269(4) 0.3109(7) 0.6298(2) 0.082(2) Uani 1 1 d . U . . .
H24A H 0.7821 0.3167 0.6431 0.099 Uiso 1 1 calc R U . . .
C25 C 0.7035(4) 0.2012(6) 0.6092(2) 0.077(2) Uani 1 1 d . U . . .
H25A H 0.7438 0.1336 0.6076 0.093 Uiso 1 1 calc R U . . .
C26 C 0.6231(3) 0.1897(5) 0.59101(19) 0.0582(18) Uani 1 1 d . U . . .
H26A H 0.6079 0.1143 0.5770 0.070 Uiso 1 1 calc R U . . .
C27 C 0.5634(3) 0.2881(5) 0.59294(19) 0.058(2) Uani 1 1 d . . . . .
H27A H 0.5069 0.2781 0.5811 0.070 Uiso 1 1 calc R U . . .
C28 C 0.2956(3) 0.7104(5) 0.56054(15) 0.0379(14) Uani 1 1 d . . . . .
C29 C 0.2171(3) 0.6355(4) 0.56182(13) 0.0293(12) Uani 1 1 d . . . . .
C30 C 0.1480(3) 0.6449(5) 0.53356(13) 0.0441(15) Uani 1 1 d D U . . .
H30A H 0.1043 0.5810 0.5326 0.053 Uiso 1 1 calc R U . A 1
C31 C 0.1394(5) 0.7401(8) 0.5073(2) 0.0206(18) Uani 0.511(4) 1 d D U P B 1
C32 C 0.2223(6) 0.8102(13) 0.5112(3) 0.044(2) Uani 0.511(4) 1 d D U P B 1
H32A H 0.2229 0.8740 0.4932 0.052 Uiso 0.511(4) 1 calc R U P B 1
C31' C 0.1736(5) 0.7123(9) 0.50569(19) 0.0206(18) Uani 0.489(4) 1 d D . P B 2
C32' C 0.2368(7) 0.8181(13) 0.5050(3) 0.044(2) Uani 0.489(4) 1 d D . P B 2
H32' H 0.2347 0.8831 0.4872 0.052 Uiso 0.489(4) 1 calc R U P B 2
C33 C 0.2983(4) 0.8086(5) 0.53362(16) 0.0506(17) Uani 1 1 d D . . . .
C34 C 0.0671(4) 0.7632(7) 0.47634(18) 0.0161(15) Uani 0.511(4) 1 d D U P B 1
C35 C 0.1007(5) 0.7605(9) 0.4407(2) 0.0251(16) Uani 0.511(4) 1 d D U P B 1
H35A H 0.0527 0.7648 0.4214 0.038 Uiso 0.511(4) 1 calc R U P B 1
H35B H 0.1324 0.6793 0.4387 0.038 Uiso 0.511(4) 1 calc R U P B 1
H35C H 0.1383 0.8355 0.4391 0.038 Uiso 0.511(4) 1 calc R U P B 1
C36 C -0.0022(5) 0.6562(8) 0.4752(3) 0.0239(16) Uani 0.511(4) 1 d D U P B 1
H36A H -0.0441 0.6675 0.4540 0.036 Uiso 0.511(4) 1 calc R U P B 1
H36B H -0.0305 0.6635 0.4962 0.036 Uiso 0.511(4) 1 calc R U P B 1
H36C H 0.0243 0.5698 0.4748 0.036 Uiso 0.511(4) 1 calc R U P B 1
C37 C 0.0246(6) 0.8970(8) 0.4816(3) 0.0264(17) Uani 0.511(4) 1 d D U P B 1
H37A H -0.0216 0.9123 0.4621 0.040 Uiso 0.511(4) 1 calc R U P B 1
H37B H 0.0670 0.9668 0.4821 0.040 Uiso 0.511(4) 1 calc R U P B 1
H37C H 0.0016 0.8964 0.5040 0.040 Uiso 0.511(4) 1 calc R U P B 1
C34' C 0.1114(5) 0.7229(7) 0.47259(19) 0.0161(15) Uani 0.489(4) 1 d D U P B 2
C35' C 0.1580(5) 0.7106(10) 0.4402(2) 0.0251(16) Uani 0.489(4) 1 d D U P B 2
H35D H 0.1856 0.6249 0.4405 0.038 Uiso 0.489(4) 1 calc R U P B 2
H35E H 0.2010 0.7795 0.4410 0.038 Uiso 0.489(4) 1 calc R U P B 2
H35F H 0.1170 0.7195 0.4186 0.038 Uiso 0.489(4) 1 calc R U P B 2
C36' C 0.0426(5) 0.6164(9) 0.4699(3) 0.0239(16) Uani 0.489(4) 1 d D U P B 2
H36D H 0.0692 0.5304 0.4689 0.036 Uiso 0.489(4) 1 calc R U P B 2
H36E H 0.0016 0.6301 0.4485 0.036 Uiso 0.489(4) 1 calc R U P B 2
H36F H 0.0132 0.6207 0.4907 0.036 Uiso 0.489(4) 1 calc R U P B 2
C37' C 0.0672(6) 0.8568(9) 0.4722(3) 0.0264(17) Uani 0.489(4) 1 d D U P B 2
H37D H 0.1102 0.9262 0.4742 0.040 Uiso 0.489(4) 1 calc R U P B 2
H37E H 0.0351 0.8624 0.4922 0.040 Uiso 0.489(4) 1 calc R U P B 2
H37F H 0.0284 0.8672 0.4500 0.040 Uiso 0.489(4) 1 calc R U P B 2
C38 C 0.3748(4) 0.9027(5) 0.53555(14) 0.062(2) Uani 1 1 d D . . . .
C39 C 0.3837(8) 0.9882(10) 0.5060(3) 0.0321(19) Uani 0.497(10) 1 d D U P C 1
H39D H 0.3300 1.0344 0.4987 0.048 Uiso 0.497(10) 1 calc R U P C 1
H39E H 0.3982 0.9361 0.4862 0.048 Uiso 0.497(10) 1 calc R U P C 1
H39F H 0.4290 1.0519 0.5132 0.048 Uiso 0.497(10) 1 calc R U P C 1
C40 C 0.4654(6) 0.8204(11) 0.5407(4) 0.044(2) Uani 0.497(10) 1 d D U P C 1
H40D H 0.4683 0.7638 0.5615 0.065 Uiso 0.497(10) 1 calc R U P C 1
H40E H 0.5132 0.8819 0.5439 0.065 Uiso 0.497(10) 1 calc R U P C 1
H40F H 0.4684 0.7668 0.5197 0.065 Uiso 0.497(10) 1 calc R U P C 1
C41 C 0.3717(7) 0.9897(11) 0.5677(2) 0.0236(17) Uani 0.497(10) 1 d D U P C 1
H41D H 0.3155 1.0306 0.5661 0.035 Uiso 0.497(10) 1 calc R U P C 1
H41E H 0.4154 1.0577 0.5686 0.035 Uiso 0.497(10) 1 calc R U P C 1
H41F H 0.3822 0.9366 0.5893 0.035 Uiso 0.497(10) 1 calc R U P C 1
C39' C 0.3433(7) 1.0125(10) 0.5047(3) 0.0321(19) Uani 0.503(10) 1 d D U P C 2
H39A H 0.2860 1.0427 0.5072 0.048 Uiso 0.503(10) 1 calc R U P C 2
H39B H 0.3427 0.9730 0.4813 0.048 Uiso 0.503(10) 1 calc R U P C 2
H39C H 0.3826 1.0868 0.5073 0.048 Uiso 0.503(10) 1 calc R U P C 2
C40' C 0.4452(7) 0.8326(12) 0.5239(4) 0.044(2) Uani 0.503(10) 1 d D U P C 2
H40A H 0.4237 0.7764 0.5039 0.065 Uiso 0.503(10) 1 calc R U P C 2
H40B H 0.4735 0.7788 0.5434 0.065 Uiso 0.503(10) 1 calc R U P C 2
H40C H 0.4860 0.8953 0.5167 0.065 Uiso 0.503(10) 1 calc R U P C 2
C41' C 0.3943(7) 0.9659(11) 0.5731(2) 0.0236(17) Uani 0.503(10) 1 d D U P C 2
H41A H 0.3463 1.0210 0.5773 0.035 Uiso 0.503(10) 1 calc R U P C 2
H41B H 0.4458 1.0193 0.5746 0.035 Uiso 0.503(10) 1 calc R U P C 2
H41C H 0.4029 0.8968 0.5910 0.035 Uiso 0.503(10) 1 calc R U P C 2
C42 C 0.1461(2) 0.5144(4) 0.60310(12) 0.0186(10) Uani 1 1 d . . . . .
C43 C 0.0717(2) 0.5877(4) 0.60090(12) 0.0209(11) Uani 1 1 d . . . . .
H43A H 0.0687 0.6706 0.5896 0.025 Uiso 1 1 calc R U . . .
C44 C 0.0023(3) 0.5412(4) 0.61502(12) 0.0217(11) Uani 1 1 d . . . . .
H44A H -0.0484 0.5917 0.6129 0.026 Uiso 1 1 calc R U . . .
C45 C 0.0058(3) 0.4217(4) 0.63214(12) 0.0218(10) Uani 1 1 d . . . . .
H45A H -0.0415 0.3913 0.6424 0.026 Uiso 1 1 calc R U . . .
C46 C 0.0790(2) 0.3471(4) 0.63412(12) 0.0195(10) Uani 1 1 d . . . . .
H46A H 0.0812 0.2644 0.6455 0.023 Uiso 1 1 calc R U . . .
C47 C 0.1498(2) 0.3915(4) 0.61957(12) 0.0171(10) Uani 1 1 d . . . . .
C48 C 0.2281(3) 0.3105(4) 0.62387(13) 0.0258(12) Uani 1 1 d . . . . .
C49 C 0.2213(2) 0.1658(4) 0.62807(13) 0.0243(11) Uani 1 1 d . . . . .
C50 C 0.2836(3) 0.1009(4) 0.65111(14) 0.0281(12) Uani 1 1 d . . . . .
H50A H 0.3293 0.1488 0.6639 0.034 Uiso 1 1 calc R U . . .
C51 C 0.2790(3) -0.0335(5) 0.65535(14) 0.0319(13) Uani 1 1 d . . . . .
H51A H 0.3204 -0.0771 0.6717 0.038 Uiso 1 1 calc R U . . .
C52 C 0.2140(3) -0.1045(4) 0.63569(14) 0.0283(12) Uani 1 1 d . . . . .
H52A H 0.2115 -0.1967 0.6383 0.034 Uiso 1 1 calc R U . . .
C53 C 0.1527(3) -0.0401(4) 0.61231(14) 0.0290(12) Uani 1 1 d . . . . .
H53A H 0.1084 -0.0884 0.5987 0.035 Uiso 1 1 calc R U . . .
C54 C 0.1563(3) 0.0947(4) 0.60877(13) 0.0271(12) Uani 1 1 d . . . . .
H54A H 0.1138 0.1386 0.5930 0.032 Uiso 1 1 calc R U . . .
C1Q C 0.3314(4) 0.4271(6) 0.49035(17) 0.029(3) Uani 0.523(8) 1 d DG U P D 1
C2Q C 0.2586(4) 0.3616(7) 0.47502(13) 0.035(3) Uani 0.523(8) 1 d G U P D 1
H2QA H 0.2380 0.3733 0.4506 0.042 Uiso 0.523(8) 1 calc R U P D 1
C3Q C 0.2160(4) 0.2790(7) 0.49536(17) 0.042(3) Uani 0.523(8) 1 d G U P D 1
H3QA H 0.1663 0.2342 0.4849 0.050 Uiso 0.523(8) 1 calc R U P D 1
C4Q C 0.2462(4) 0.2618(6) 0.53103(16) 0.040(3) Uani 0.523(8) 1 d G U P D 1
H4QA H 0.2171 0.2054 0.5449 0.048 Uiso 0.523(8) 1 calc R U P D 1
C5Q C 0.3190(4) 0.3273(7) 0.54636(13) 0.034(3) Uani 0.523(8) 1 d G U P D 1
H5QA H 0.3396 0.3156 0.5707 0.041 Uiso 0.523(8) 1 calc R U P D 1
C6Q C 0.3615(4) 0.4100(7) 0.52602(18) 0.039(3) Uani 0.523(8) 1 d G U P D 1
H6QA H 0.4113 0.4547 0.5365 0.047 Uiso 0.523(8) 1 calc R U P D 1
C7Q C 0.3803(7) 0.5149(11) 0.4688(3) 0.049(3) Uani 0.523(8) 1 d D U P D 1
H7QA H 0.4293 0.5522 0.4841 0.074 Uiso 0.523(8) 1 calc R U P D 1
H7QB H 0.4002 0.4640 0.4499 0.074 Uiso 0.523(8) 1 calc R U P D 1
H7QC H 0.3432 0.5856 0.4584 0.074 Uiso 0.523(8) 1 calc R U P D 1
C1Z C 0.2307(5) 0.3375(8) 0.5111(3) 0.054(4) Uani 0.477(8) 1 d DG U P D 2
C2Z C 0.3100(6) 0.3756(10) 0.5284(2) 0.039(3) Uani 0.477(8) 1 d G U P D 2
H2ZA H 0.3297 0.3440 0.5515 0.046 Uiso 0.477(8) 1 calc R U P D 2
C3Z C 0.3603(6) 0.4601(11) 0.5119(3) 0.081(6) Uani 0.477(8) 1 d G U P D 2
H3ZA H 0.4145 0.4862 0.5237 0.097 Uiso 0.477(8) 1 calc R U P D 2
C4Z C 0.3314(8) 0.5064(10) 0.4781(3) 0.092(6) Uani 0.477(8) 1 d G U P D 2
H4ZA H 0.3658 0.5642 0.4668 0.111 Uiso 0.477(8) 1 calc R U P D 2
C5Z C 0.2521(9) 0.4683(11) 0.4608(2) 0.106(7) Uani 0.477(8) 1 d G U P D 2
H5ZA H 0.2323 0.5000 0.4378 0.127 Uiso 0.477(8) 1 calc R U P D 2
C6Z C 0.2018(6) 0.3839(11) 0.4773(3) 0.074(5) Uani 0.477(8) 1 d G U P D 2
H6ZA H 0.1476 0.3578 0.4655 0.089 Uiso 0.477(8) 1 calc R U P D 2
C7Z C 0.1755(9) 0.2461(14) 0.5274(4) 0.082(5) Uani 0.477(8) 1 d D U P D 2
H7ZA H 0.1227 0.2316 0.5111 0.123 Uiso 0.477(8) 1 calc R U P D 2
H7ZB H 0.2052 0.1626 0.5323 0.123 Uiso 0.477(8) 1 calc R U P D 2
H7ZC H 0.1621 0.2834 0.5495 0.123 Uiso 0.477(8) 1 calc R U P D 2
C8Q C 0.7976(4) 0.6353(7) 0.71509(17) 0.041(3) Uani 0.613(8) 1 d DG U P E 1
C9Q C 0.8600(5) 0.5768(8) 0.69838(13) 0.051(5) Uani 0.613(8) 1 d G U P E 1
H9QA H 0.8585 0.5862 0.6736 0.061 Uiso 0.613(8) 1 calc R U P E 1
C10Q C 0.9244(4) 0.5046(7) 0.71794(18) 0.049(3) Uani 0.613(8) 1 d G U P E 1
H10E H 0.9670 0.4646 0.7065 0.059 Uiso 0.613(8) 1 calc R U P E 1
C11Q C 0.9266(4) 0.4908(6) 0.75420(17) 0.049(3) Uani 0.613(8) 1 d G U P E 1
H11B H 0.9707 0.4415 0.7676 0.059 Uiso 0.613(8) 1 calc R U P E 1
C12Q C 0.8643(4) 0.5493(7) 0.77091(13) 0.048(3) Uani 0.613(8) 1 d G U P E 1
H12E H 0.8657 0.5399 0.7957 0.057 Uiso 0.613(8) 1 calc R U P E 1
C13Q C 0.7998(4) 0.6215(6) 0.75135(17) 0.043(3) Uani 0.613(8) 1 d G U P E 1
H13E H 0.7572 0.6615 0.7628 0.051 Uiso 0.613(8) 1 calc R U P E 1
C14Q C 0.7299(5) 0.7169(10) 0.6936(3) 0.052(3) Uani 0.613(8) 1 d D U P E 1
H14G H 0.6910 0.7512 0.7091 0.078 Uiso 0.613(8) 1 calc R U P E 1
H14H H 0.7566 0.7899 0.6828 0.078 Uiso 0.613(8) 1 calc R U P E 1
H14I H 0.6981 0.6629 0.6751 0.078 Uiso 0.613(8) 1 calc R U P E 1
C8Z C 0.8849(6) 0.5193(11) 0.7371(3) 0.060(5) Uani 0.387(8) 1 d DG U P E 2
C9Z C 0.8739(6) 0.5821(12) 0.7046(3) 0.035(6) Uani 0.387(8) 1 d G U P E 2
H9ZA H 0.9163 0.5752 0.6896 0.041 Uiso 0.387(8) 1 calc R U P E 2
C10Z C 0.8008(6) 0.6551(10) 0.6940(2) 0.033(4) Uani 0.387(8) 1 d G U P E 2
H10D H 0.7933 0.6980 0.6717 0.040 Uiso 0.387(8) 1 calc R U P E 2
C11Z C 0.7388(5) 0.6652(9) 0.7160(2) 0.032(4) Uani 0.387(8) 1 d G U P E 2
H11A H 0.6888 0.7151 0.7087 0.039 Uiso 0.387(8) 1 calc R U P E 2
C12Z C 0.7498(6) 0.6024(10) 0.7485(2) 0.040(4) Uani 0.387(8) 1 d G U P E 2
H12D H 0.7074 0.6093 0.7635 0.048 Uiso 0.387(8) 1 calc R U P E 2
C13Z C 0.8229(7) 0.5294(11) 0.7591(2) 0.044(4) Uani 0.387(8) 1 d G U P E 2
H13D H 0.8304 0.4865 0.7814 0.053 Uiso 0.387(8) 1 calc R U P E 2
C14Z C 0.9616(8) 0.4320(16) 0.7482(5) 0.061(5) Uani 0.387(8) 1 d D U P E 2
H14D H 0.9588 0.3963 0.7718 0.092 Uiso 0.387(8) 1 calc R U P E 2
H14E H 0.9615 0.3602 0.7312 0.092 Uiso 0.387(8) 1 calc R U P E 2
H14F H 1.0138 0.4833 0.7487 0.092 Uiso 0.387(8) 1 calc R U P E 2
S1S S 0.12952(7) 1.14022(11) 0.40344(3) 0.0254(3) Uani 1 1 d . . . . .
O1S O 0.19121(18) 1.0476(3) 0.42015(9) 0.0332(9) Uani 1 1 d . . . . .
O2S O 0.16490(18) 1.2577(3) 0.39041(9) 0.0312(8) Uani 1 1 d . . . . .
O3S O 0.05643(18) 1.1596(3) 0.42124(10) 0.0356(9) Uani 1 1 d . . . . .
F1S F 0.1432(2) 1.0320(3) 0.34260(9) 0.0638(10) Uani 1 1 d . . . . .
F2S F 0.0246(2) 1.1300(3) 0.34362(9) 0.0676(11) Uani 1 1 d . . . . .
F3S F 0.0477(2) 0.9431(3) 0.36918(9) 0.0547(9) Uani 1 1 d . . . . .
C1S C 0.0841(3) 1.0582(5) 0.36314(16) 0.0418(14) Uani 1 1 d . . . . .

loop_
_atom_site_aniso_label
_atom_site_aniso_U_11
_atom_site_aniso_U_22
_atom_site_aniso_U_33
_atom_site_aniso_U_23
_atom_site_aniso_U_13
_atom_site_aniso_U_12
Co1 0.0144(3) 0.0081(3) 0.0713(6) -0.0047(3) 0.0102(3) -0.0011(2)
O1 0.0155(14) 0.0146(17) 0.045(2) 0.0047(15) -0.0079(14) -0.0051(13)
O2 0.0204(16) 0.0107(18) 0.108(3) -0.0124(19) 0.0228(19) -0.0039(14)
O3 0.0343(19) 0.0125(18) 0.080(3) -0.0125(19) 0.032(2) -0.0082(15)
O4 0.0151(15) 0.0098(17) 0.099(3) -0.0054(19) 0.0119(17) -0.0003(13)
N1 0.0122(19) 0.012(2) 0.091(4) -0.004(2) 0.000(2) 0.0007(16)
N2 0.0203(18) 0.0074(19) 0.040(3) -0.0086(18) 0.0129(17) -0.0036(15)
C1 0.022(2) 0.013(3) 0.047(4) 0.010(2) -0.018(2) -0.0029(19)
C2 0.022(2) 0.009(2) 0.075(4) 0.001(3) -0.010(3) 0.0004(19)
C3 0.028(3) 0.009(3) 0.082(5) 0.008(3) -0.024(3) -0.004(2)
C4 0.054(4) 0.010(3) 0.068(5) 0.009(3) -0.031(3) -0.002(2)
C5 0.048(3) 0.017(3) 0.048(4) 0.005(3) -0.021(3) -0.008(2)
C6 0.039(3) 0.016(3) 0.033(3) 0.011(2) -0.018(2) -0.009(2)
C7 0.061(4) 0.017(3) 0.080(5) 0.006(3) -0.047(4) -0.009(3)
C8 0.059(3) 0.040(3) 0.087(4) 0.003(3) -0.032(3) -0.014(3)
C9 0.077(4) 0.018(3) 0.101(6) 0.003(3) -0.048(4) -0.007(3)
C10 0.083(4) 0.022(3) 0.085(5) 0.006(3) -0.047(4) -0.003(3)
C11 0.048(3) 0.038(3) 0.021(3) 0.011(2) -0.010(2) -0.023(3)
C12 0.084(4) 0.044(4) 0.037(4) 0.018(3) -0.010(3) -0.040(3)
C13 0.082(4) 0.059(4) 0.031(4) 0.006(3) -0.004(3) -0.033(4)
C14 0.029(3) 0.049(4) 0.032(3) 0.002(3) 0.007(2) -0.013(2)
C15 0.016(2) 0.015(3) 0.105(5) -0.014(3) 0.006(3) 0.000(2)
C16 0.014(2) 0.015(3) 0.122(6) -0.003(3) 0.017(3) 0.002(2)
C17 0.023(2) 0.019(3) 0.132(6) -0.023(3) 0.024(3) -0.007(2)
C18 0.034(3) 0.021(3) 0.162(6) -0.014(4) 0.043(4) -0.007(2)
C19 0.032(3) 0.035(4) 0.158(6) -0.031(4) 0.043(4) -0.009(3)
C20 0.017(2) 0.020(3) 0.133(6) -0.016(3) 0.017(3) -0.002(2)
C21 0.026(3) 0.016(3) 0.119(5) -0.018(3) 0.021(3) -0.001(2)
C22 0.027(3) 0.017(3) 0.137(6) -0.014(3) 0.027(3) 0.001(2)
C23 0.022(3) 0.040(4) 0.162(7) -0.023(4) 0.017(3) 0.007(3)
C24 0.042(3) 0.042(4) 0.165(7) -0.020(4) 0.021(4) 0.002(3)
C25 0.047(3) 0.032(4) 0.163(7) -0.019(4) 0.048(4) 0.002(3)
C26 0.045(3) 0.020(3) 0.117(5) -0.015(3) 0.038(3) 0.002(2)
C27 0.036(3) 0.015(3) 0.129(6) -0.010(3) 0.033(3) 0.001(2)
C28 0.049(3) 0.022(3) 0.050(4) -0.021(3) 0.031(3) -0.015(3)
C29 0.049(3) 0.013(3) 0.031(3) -0.013(2) 0.021(2) -0.016(2)
C30 0.075(4) 0.034(3) 0.023(3) 0.001(2) 0.005(3) -0.040(3)
C31 0.020(3) 0.019(3) 0.024(3) -0.003(2) 0.007(2) -0.001(2)
C32 0.064(3) 0.040(3) 0.031(3) 0.001(2) 0.021(3) -0.034(2)
C31' 0.020(3) 0.019(3) 0.024(3) -0.003(2) 0.007(2) -0.001(2)
C32' 0.064(3) 0.040(3) 0.031(3) 0.001(2) 0.021(3) -0.034(2)
C33 0.092(5) 0.029(3) 0.042(4) -0.014(3) 0.045(4) -0.035(3)
C34 0.018(3) 0.014(3) 0.016(3) 0.003(2) 0.001(2) -0.001(2)
C35 0.0252(17) 0.0252(17) 0.0249(17) 0.0002(7) 0.0035(7) -0.0002(7)
C36 0.0239(17) 0.0238(17) 0.0239(17) 0.0001(7) 0.0032(7) -0.0002(7)
C37 0.0263(17) 0.0263(18) 0.0265(18) 0.0003(7) 0.0039(7) 0.0000(7)
C34' 0.018(3) 0.014(3) 0.016(3) 0.003(2) 0.001(2) -0.001(2)
C35' 0.0252(17) 0.0252(17) 0.0249(17) 0.0002(7) 0.0035(7) -0.0002(7)
C36' 0.0239(17) 0.0238(17) 0.0239(17) 0.0001(7) 0.0032(7) -0.0002(7)
C37' 0.0263(17) 0.0263(18) 0.0265(18) 0.0003(7) 0.0039(7) 0.0000(7)
C38 0.092(5) 0.038(4) 0.068(5) -0.028(3) 0.057(4) -0.045(3)
C39 0.032(2) 0.032(2) 0.032(2) -0.0003(7) 0.0058(8) -0.0009(7)
C40 0.044(2) 0.044(2) 0.043(2) -0.0002(7) 0.0072(8) -0.0009(7)
C41 0.0235(18) 0.0229(18) 0.0244(18) 0.0001(7) 0.0033(8) -0.0006(7)
C39' 0.032(2) 0.032(2) 0.032(2) -0.0003(7) 0.0058(8) -0.0009(7)
C40' 0.044(2) 0.044(2) 0.043(2) -0.0002(7) 0.0072(8) -0.0009(7)
C41' 0.0235(18) 0.0229(18) 0.0244(18) 0.0001(7) 0.0033(8) -0.0006(7)
C42 0.019(2) 0.016(2) 0.022(3) -0.003(2) 0.0052(19) -0.0050(18)
C43 0.020(2) 0.012(2) 0.029(3) -0.004(2) 0.000(2) -0.0039(18)
C44 0.021(2) 0.011(2) 0.032(3) -0.004(2) -0.001(2) 0.0000(18)
C45 0.018(2) 0.018(3) 0.031(3) -0.001(2) 0.0080(19) -0.0066(18)
C46 0.020(2) 0.011(2) 0.028(3) 0.001(2) 0.0037(19) -0.0048(18)
C47 0.021(2) 0.005(2) 0.026(3) -0.0013(19) 0.0025(19) -0.0008(17)
C48 0.018(2) 0.013(2) 0.046(3) -0.008(2) 0.005(2) 0.0005(18)
C49 0.015(2) 0.011(2) 0.047(3) 0.001(2) 0.005(2) 0.0025(18)
C50 0.017(2) 0.016(3) 0.050(4) -0.005(2) 0.000(2) 0.0014(19)
C51 0.026(2) 0.020(3) 0.048(4) 0.007(2) -0.001(2) 0.009(2)
C52 0.033(3) 0.010(2) 0.043(3) 0.004(2) 0.011(2) 0.001(2)
C53 0.028(2) 0.010(2) 0.047(3) -0.006(2) 0.000(2) -0.0062(19)
C54 0.022(2) 0.014(3) 0.044(3) 0.008(2) 0.000(2) 0.0035(19)
C1Q 0.027(4) 0.024(5) 0.039(6) 0.011(5) 0.013(4) 0.005(4)
C2Q 0.036(5) 0.043(6) 0.026(5) -0.002(5) 0.007(4) 0.003(5)
C3Q 0.049(6) 0.028(6) 0.045(7) 0.000(5) -0.002(5) -0.003(5)
C4Q 0.042(5) 0.036(6) 0.043(6) -0.010(5) 0.010(5) 0.000(5)
C5Q 0.039(5) 0.032(6) 0.034(6) -0.001(5) 0.013(5) 0.003(4)
C6Q 0.052(6) 0.035(6) 0.033(6) -0.014(5) 0.009(5) 0.017(5)
C7Q 0.049(3) 0.049(3) 0.050(3) 0.0002(10) 0.0078(11) 0.0000(10)
C1Z 0.063(7) 0.043(7) 0.052(8) -0.009(6) -0.005(6) 0.022(6)
C2Z 0.060(7) 0.034(6) 0.025(6) -0.004(5) 0.014(6) 0.008(6)
C3Z 0.116(10) 0.072(10) 0.061(9) -0.017(8) 0.031(8) 0.008(8)
C4Z 0.131(10) 0.073(9) 0.085(9) 0.002(8) 0.056(8) 0.015(8)
C5Z 0.137(10) 0.085(10) 0.100(10) 0.011(8) 0.028(8) 0.050(8)
C6Z 0.074(7) 0.066(8) 0.075(8) -0.034(7) -0.011(7) 0.035(7)
C7Z 0.082(5) 0.082(5) 0.082(5) 0.0000(10) 0.0120(13) 0.0003(10)
C8Q 0.050(5) 0.031(5) 0.040(6) -0.003(5) 0.005(5) -0.020(4)
C9Q 0.041(6) 0.048(7) 0.064(8) -0.008(6) 0.008(6) -0.020(6)
C10Q 0.044(5) 0.057(6) 0.051(6) -0.006(5) 0.022(5) -0.014(5)
C11Q 0.052(6) 0.040(6) 0.059(6) -0.004(5) 0.021(5) -0.013(5)
C12Q 0.053(5) 0.050(6) 0.043(6) -0.010(5) 0.015(5) -0.013(5)
C13Q 0.052(6) 0.030(5) 0.049(6) -0.008(5) 0.017(5) -0.002(5)
C14Q 0.052(3) 0.052(3) 0.052(3) -0.0004(10) 0.0075(11) -0.0004(10)
C8Z 0.061(8) 0.056(9) 0.066(9) 0.005(7) 0.013(7) -0.002(7)
C9Z 0.033(8) 0.044(10) 0.028(8) 0.011(7) 0.008(6) -0.012(7)
C10Z 0.028(6) 0.034(7) 0.034(8) 0.005(6) -0.002(6) -0.006(5)
C11Z 0.042(7) 0.029(7) 0.025(7) 0.001(5) 0.003(6) 0.001(6)
C12Z 0.055(8) 0.026(7) 0.039(8) -0.004(6) 0.007(6) -0.005(6)
C13Z 0.044(7) 0.047(8) 0.045(8) 0.004(7) 0.021(6) -0.003(7)
C14Z 0.061(5) 0.061(5) 0.062(5) 0.0003(10) 0.0089(13) -0.0003(10)
S1S 0.0213(6) 0.0173(6) 0.0381(8) 0.0032(6) 0.0064(5) 0.0040(5)
O1S 0.0234(16) 0.0246(19) 0.051(2) 0.0127(17) 0.0020(15) 0.0085(14)
O2S 0.0310(17) 0.0167(18) 0.048(2) 0.0095(16) 0.0125(16) 0.0015(14)
O3S 0.0248(16) 0.025(2) 0.060(3) 0.0057(18) 0.0157(16) 0.0073(15)
F1S 0.092(3) 0.052(2) 0.055(2) -0.0158(18) 0.037(2) -0.006(2)
F2S 0.078(2) 0.053(2) 0.060(3) 0.0084(19) -0.028(2) 0.0065(19)
F3S 0.064(2) 0.0309(19) 0.066(2) -0.0031(17) -0.0037(18) -0.0154(16)
C1S 0.051(3) 0.029(3) 0.045(4) 0.009(3) 0.003(3) -0.001(3)

loop_
_atom_type_symbol
_atom_type_description
_atom_type_scat_dispersion_real
_atom_type_scat_dispersion_imag
_atom_type_scat_source
C C 0.0033 0.0016 'International Tables Vol C Tables 4.2.6.8 and 6.1.1.4'
H H 0.0000 0.0000 'International Tables Vol C Tables 4.2.6.8 and 6.1.1.4'
N N 0.0061 0.0033 'International Tables Vol C Tables 4.2.6.8 and 6.1.1.4'
O O 0.0106 0.0060 'International Tables Vol C Tables 4.2.6.8 and 6.1.1.4'
F F 0.0171 0.0103 'International Tables Vol C Tables 4.2.6.8 and 6.1.1.4'
S S 0.1246 0.1234 'International Tables Vol C Tables 4.2.6.8 and 6.1.1.4'
Co Co 0.3494 0.9721 'International Tables Vol C Tables 4.2.6.8 and 6.1.1.4'

loop_
_geom_angle_atom_site_label_1
_geom_angle_atom_site_label_2
_geom_angle_atom_site_label_3
_geom_angle
O1 Co1 N1 78.50(17)
O1 Co1 N2 90.61(13)
N1 Co1 N2 143.84(14)
O1 Co1 O3 136.17(12)
N1 Co1 O3 87.47(18)
N2 Co1 O3 76.75(15)
O1 Co1 O2 132.87(15)
N1 Co1 O2 82.53(15)
N2 Co1 O2 127.11(15)
O3 Co1 O2 84.86(14)
O1 Co1 O4 84.25(14)
N1 Co1 O4 130.49(16)
N2 Co1 O4 81.49(13)
O3 Co1 O4 133.21(15)
O2 Co1 O4 76.15(12)
C1 O1 Co1 116.2(3)
C21 O2 Co1 128.6(3)
C28 O3 Co1 116.7(3)
C48 O4 Co1 127.6(3)
C2 N1 C15 122.8(5)
C2 N1 Co1 116.3(3)
C15 N1 Co1 120.8(4)
C29 N2 C42 122.8(4)
C29 N2 Co1 116.8(3)
C42 N2 Co1 120.3(3)
O1 C1 C6 123.8(4)
O1 C1 C2 116.9(5)
C6 C1 C2 119.3(5)
N1 C2 C3 128.6(5)
N1 C2 C1 111.9(5)
C3 C2 C1 119.4(6)
C4 C3 C2 120.8(5)
C4 C3 H3A 119.6
C2 C3 H3A 119.6
C3 C4 C5 118.9(5)
C3 C4 C7 122.9(6)
C5 C4 C7 118.2(6)
C6 C5 C4 124.9(6)
C6 C5 H5A 117.6
C4 C5 H5A 117.6
C5 C6 C1 116.5(5)
C5 C6 C11 123.2(5)
C1 C6 C11 120.3(4)
C8 C7 C10 109.1(5)
C8 C7 C9 109.2(5)
C10 C7 C9 109.8(6)
C8 C7 C4 112.6(6)
C10 C7 C4 109.6(4)
C9 C7 C4 106.5(4)
C7 C8 H8A 109.5
C7 C8 H8B 109.5
H8A C8 H8B 109.5
C7 C8 H8C 109.5
H8A C8 H8C 109.5
H8B C8 H8C 109.5
C7 C9 H9A 109.5
C7 C9 H9B 109.5
H9A C9 H9B 109.5
C7 C9 H9C 109.5
H9A C9 H9C 109.5
H9B C9 H9C 109.5
C7 C10 H10A 109.5
C7 C10 H10B 109.5
H10A C10 H10B 109.5
C7 C10 H10C 109.5
H10A C10 H10C 109.5
H10B C10 H10C 109.5
C12 C11 C6 109.2(5)
C12 C11 C14 110.1(4)
C6 C11 C14 109.7(4)
C12 C11 C13 108.1(5)
C6 C11 C13 111.4(4)
C14 C11 C13 108.3(5)
C11 C12 H12A 109.5
C11 C12 H12B 109.5
H12A C12 H12B 109.5
C11 C12 H12C 109.5
H12A C12 H12C 109.5
H12B C12 H12C 109.5
C11 C13 H13A 109.5
C11 C13 H13B 109.5
H13A C13 H13B 109.5
C11 C13 H13C 109.5
H13A C13 H13C 109.5
H13B C13 H13C 109.5
C11 C14 H14A 109.5
C11 C14 H14B 109.5
H14A C14 H14B 109.5
C11 C14 H14C 109.5
H14A C14 H14C 109.5
H14B C14 H14C 109.5
C16 C15 C20 118.4(5)
C16 C15 N1 120.9(5)
C20 C15 N1 120.6(4)
C17 C16 C15 121.0(5)
C17 C16 H16A 119.5
C15 C16 H16A 119.5
C16 C17 C18 121.1(5)
C16 C17 H17A 119.4
C18 C17 H17A 119.4
C17 C18 C19 118.3(6)
C17 C18 H18A 120.8
C19 C18 H18A 120.8
C20 C19 C18 121.9(6)
C20 C19 H19A 119.0
C18 C19 H19A 119.0
C19 C20 C15 119.2(5)
C19 C20 C21 120.0(5)
C15 C20 C21 120.7(5)
O2 C21 C20 122.8(4)
O2 C21 C22 117.0(4)
C20 C21 C22 120.2(4)
C23 C22 C27 119.3(5)
C23 C22 C21 122.1(5)
C27 C22 C21 118.1(5)
C24 C23 C22 120.2(6)
C24 C23 H23A 119.9
C22 C23 H23A 119.9
C23 C24 C25 119.5(6)
C23 C24 H24A 120.2
C25 C24 H24A 120.2
C26 C25 C24 120.7(6)
C26 C25 H25A 119.7
C24 C25 H25A 119.7
C25 C26 C27 120.3(6)
C25 C26 H26A 119.9
C27 C26 H26A 119.9
C26 C27 C22 119.9(6)
C26 C27 H27A 120.0
C22 C27 H27A 120.0
O3 C28 C33 123.7(5)
O3 C28 C29 116.4(5)
C33 C28 C29 120.0(6)
N2 C29 C30 127.7(4)
N2 C29 C28 112.1(5)
C30 C29 C28 120.1(5)
C31 C30 C29 125.3(5)
C29 C30 C31' 109.7(5)
C31 C30 H30A 117.4
C29 C30 H30A 117.4
C30 C31 C32 105.8(7)
C30 C31 C34 130.2(7)
C32 C31 C34 123.5(6)
C33 C32 C31 137.8(9)
C33 C32 H32A 111.1
C31 C32 H32A 111.1
C30 C31' C32' 131.1(8)
C30 C31' C34' 117.2(6)
C32' C31' C34' 107.4(5)
C33 C32' C31' 110.1(7)
C33 C32' H32' 125.0
C31' C32' H32' 125.0
C32' C33 C28 122.1(6)
C32 C33 C28 109.8(6)
C32' C33 C38 117.5(6)
C32 C33 C38 129.5(7)
C28 C33 C38 120.3(6)
C35 C34 C36 107.5(7)
C35 C34 C37 110.2(7)
C36 C34 C37 107.8(6)
C35 C34 C31 111.3(6)
C36 C34 C31 111.1(6)
C37 C34 C31 108.9(6)
C34 C35 H35A 109.5
C34 C35 H35B 109.5
H35A C35 H35B 109.5
C34 C35 H35C 109.5
H35A C35 H35C 109.5
H35B C35 H35C 109.5
C34 C36 H36A 109.5
C34 C36 H36B 109.5
H36A C36 H36B 109.5
C34 C36 H36C 109.5
H36A C36 H36C 109.5
H36B C36 H36C 109.5
C34 C37 H37A 109.5
C34 C37 H37B 109.5
H37A C37 H37B 109.5
C34 C37 H37C 109.5
H37A C37 H37C 109.5
H37B C37 H37C 109.5
C35' C34' C36' 108.0(7)
C35' C34' C37' 109.8(7)
C36' C34' C37' 108.2(7)
C35' C34' C31' 109.9(6)
C36' C34' C31' 112.4(6)
C37' C34' C31' 108.5(7)
C34' C35' H35D 109.5
C34' C35' H35E 109.5
H35D C35' H35E 109.5
C34' C35' H35F 109.5
H35D C35' H35F 109.5
H35E C35' H35F 109.5
C34' C36' H36D 109.5
C34' C36' H36E 109.5
H36D C36' H36E 109.5
C34' C36' H36F 109.5
H36D C36' H36F 109.5
H36E C36' H36F 109.5
C34' C37' H37D 109.5
C34' C37' H37E 109.5
H37D C37' H37E 109.5
C34' C37' H37F 109.5
H37D C37' H37F 109.5
H37E C37' H37F 109.5
C39 C38 C41 107.1(7)
C40' C38 C33 108.3(6)
C39 C38 C33 120.3(6)
C41 C38 C33 106.5(6)
C40' C38 C41' 115.3(7)
C33 C38 C41' 110.5(5)
C40' C38 C39' 106.5(7)
C33 C38 C39' 103.6(6)
C41' C38 C39' 111.9(7)
C39 C38 C40 102.5(7)
C41 C38 C40 109.3(7)
C33 C38 C40 110.7(6)
C38 C39 H39D 109.5
C38 C39 H39E 109.5
H39D C39 H39E 109.5
C38 C39 H39F 109.5
H39D C39 H39F 109.5
H39E C39 H39F 109.5
C38 C40 H40D 109.5
C38 C40 H40E 109.5
H40D C40 H40E 109.5
C38 C40 H40F 109.5
H40D C40 H40F 109.5
H40E C40 H40F 109.5
C38 C41 H41D 109.5
C38 C41 H41E 109.5
H41D C41 H41E 109.5
C38 C41 H41F 109.5
H41D C41 H41F 109.5
H41E C41 H41F 109.5
C38 C39' H39A 109.5
C38 C39' H39B 109.5
H39A C39' H39B 109.5
C38 C39' H39C 109.5
H39A C39' H39C 109.5
H39B C39' H39C 109.5
C38 C40' H40A 109.5
C38 C40' H40B 109.5
H40A C40' H40B 109.5
C38 C40' H40C 109.5
H40A C40' H40C 109.5
H40B C40' H40C 109.5
C38 C41' H41A 109.5
C38 C41' H41B 109.5
H41A C41' H41B 109.5
C38 C41' H41C 109.5
H41A C41' H41C 109.5
H41B C41' H41C 109.5
C43 C42 C47 119.4(4)
C43 C42 N2 119.8(4)
C47 C42 N2 120.6(4)
C44 C43 C42 120.7(4)
C44 C43 H43A 119.7
C42 C43 H43A 119.7
C43 C44 C45 120.6(4)
C43 C44 H44A 119.7
C45 C44 H44A 119.7
C46 C45 C44 119.3(4)
C46 C45 H45A 120.3
C44 C45 H45A 120.3
C45 C46 C47 121.0(4)
C45 C46 H46A 119.5
C47 C46 H46A 119.5
C42 C47 C46 119.0(4)
C42 C47 C48 122.0(4)
C46 C47 C48 118.9(4)
O4 C48 C47 123.1(4)
O4 C48 C49 117.4(4)
C47 C48 C49 119.5(4)
C54 C49 C50 119.6(4)
C54 C49 C48 121.5(4)
C50 C49 C48 118.9(4)
C51 C50 C49 120.1(4)
C51 C50 H50A 120.0
C49 C50 H50A 120.0
C52 C51 C50 120.1(4)
C52 C51 H51A 119.9
C50 C51 H51A 119.9
C51 C52 C53 119.8(4)
C51 C52 H52A 120.1
C53 C52 H52A 120.1
C52 C53 C54 120.0(4)
C52 C53 H53A 120.0
C54 C53 H53A 120.0
C49 C54 C53 120.5(4)
C49 C54 H54A 119.8
C53 C54 H54A 119.8
C2Q C1Q C6Q 120.0
C2Q C1Q C7Q 121.3(6)
C6Q C1Q C7Q 118.6(6)
C3Q C2Q C1Q 120.0
C3Q C2Q H2QA 120.0
C1Q C2Q H2QA 120.0
C2Q C3Q C4Q 120.0
C2Q C3Q H3QA 120.0
C4Q C3Q H3QA 120.0
C5Q C4Q C3Q 120.0
C5Q C4Q H4QA 120.0
C3Q C4Q H4QA 120.0
C6Q C5Q C4Q 120.0
C6Q C5Q H5QA 120.0
C4Q C5Q H5QA 120.0
C5Q C6Q C1Q 120.0
C5Q C6Q H6QA 120.0
C1Q C6Q H6QA 120.0
C1Q C7Q H7QA 109.5
C1Q C7Q H7QB 109.5
H7QA C7Q H7QB 109.5
C1Q C7Q H7QC 109.5
H7QA C7Q H7QC 109.5
H7QB C7Q H7QC 109.5
C2Z C1Z C6Z 120.0
C2Z C1Z C7Z 121.9(9)
C6Z C1Z C7Z 118.1(9)
C1Z C2Z C3Z 120.0
C1Z C2Z H2ZA 120.0
C3Z C2Z H2ZA 120.0
C4Z C3Z C2Z 120.0
C4Z C3Z H3ZA 120.0
C2Z C3Z H3ZA 120.0
C3Z C4Z C5Z 120.0
C3Z C4Z H4ZA 120.0
C5Z C4Z H4ZA 120.0
C6Z C5Z C4Z 120.0
C6Z C5Z H5ZA 120.0
C4Z C5Z H5ZA 120.0
C5Z C6Z C1Z 120.0
C5Z C6Z H6ZA 120.0
C1Z C6Z H6ZA 120.0
C1Z C7Z H7ZA 109.5
C1Z C7Z H7ZB 109.5
H7ZA C7Z H7ZB 109.5
C1Z C7Z H7ZC 109.5
H7ZA C7Z H7ZC 109.5
H7ZB C7Z H7ZC 109.5
C9Q C8Q C13Q 120.0
C9Q C8Q C14Q 119.2(6)
C13Q C8Q C14Q 120.7(6)
C8Q C9Q C10Q 120.0
C8Q C9Q H9QA 120.0
C10Q C9Q H9QA 120.0
C11Q C10Q C9Q 120.0
C11Q C10Q H10E 120.0
C9Q C10Q H10E 120.0
C12Q C11Q C10Q 120.0
C12Q C11Q H11B 120.0
C10Q C11Q H11B 120.0
C11Q C12Q C13Q 120.0
C11Q C12Q H12E 120.0
C13Q C12Q H12E 120.0
C12Q C13Q C8Q 120.0
C12Q C13Q H13E 120.0
C8Q C13Q H13E 120.0
C8Q C14Q H14G 109.5
C8Q C14Q H14H 109.5
H14G C14Q H14H 109.5
C8Q C14Q H14I 109.5
H14G C14Q H14I 109.5
H14H C14Q H14I 109.5
C9Z C8Z C13Z 120.0
C9Z C8Z C14Z 120.8(10)
C13Z C8Z C14Z 119.1(9)
C8Z C9Z C10Z 120.0
C8Z C9Z H9ZA 120.0
C10Z C9Z H9ZA 120.0
C9Z C10Z C11Z 120.0
C9Z C10Z H10D 120.0
C11Z C10Z H10D 120.0
C10Z C11Z C12Z 120.0
C10Z C11Z H11A 120.0
C12Z C11Z H11A 120.0
C13Z C12Z C11Z 120.0
C13Z C12Z H12D 120.0
C11Z C12Z H12D 120.0
C12Z C13Z C8Z 120.0
C12Z C13Z H13D 120.0
C8Z C13Z H13D 120.0
C8Z C14Z H14D 109.5
C8Z C14Z H14E 109.5
H14D C14Z H14E 109.5
C8Z C14Z H14F 109.5
H14D C14Z H14F 109.5
H14E C14Z H14F 109.5
O1S S1S O3S 115.0(2)
O1S S1S O2S 115.14(18)
O3S S1S O2S 115.40(19)
O1S S1S C1S 103.5(2)
O3S S1S C1S 102.5(2)
O2S S1S C1S 102.6(2)
F1S C1S F2S 106.4(5)
F1S C1S F3S 106.3(4)
F2S C1S F3S 106.8(4)
F1S C1S S1S 111.5(4)
F2S C1S S1S 112.5(4)
F3S C1S S1S 112.8(4)

loop_
_geom_bond_atom_site_label_1
_geom_bond_atom_site_label_2
_geom_bond_distance
Co1 O1 2.004(3)
Co1 N1 2.011(4)
Co1 N2 2.045(4)
Co1 O3 2.062(4)
Co1 O2 2.119(3)
Co1 O4 2.142(3)
O1 C1 1.280(5)
O2 C21 1.237(5)
O3 C28 1.263(6)
O4 C48 1.232(5)
N1 C2 1.339(7)
N1 C15 1.418(6)
N2 C29 1.331(6)
N2 C42 1.417(5)
C1 C6 1.441(7)
C1 C2 1.460(6)
C2 C3 1.426(8)
C3 C4 1.342(8)
C3 H3A 0.9500
C4 C5 1.438(8)
C4 C7 1.531(8)
C5 C6 1.367(6)
C5 H5A 0.9500
C6 C11 1.534(7)
C7 C8 1.521(8)
C7 C10 1.537(8)
C7 C9 1.544(8)
C8 H8A 0.9800
C8 H8B 0.9800
C8 H8C 0.9800
C9 H9A 0.9800
C9 H9B 0.9800
C9 H9C 0.9800
C10 H10A 0.9800
C10 H10B 0.9800
C10 H10C 0.9800
C11 C12 1.533(7)
C11 C14 1.535(7)
C11 C13 1.536(8)
C12 H12A 0.9800
C12 H12B 0.9800
C12 H12C 0.9800
C13 H13A 0.9800
C13 H13B 0.9800
C13 H13C 0.9800
C14 H14A 0.9800
C14 H14B 0.9800
C14 H14C 0.9800
C15 C16 1.406(7)
C15 C20 1.405(8)
C16 C17 1.374(7)
C16 H16A 0.9500
C17 C18 1.382(8)
C17 H17A 0.9500
C18 C19 1.391(8)
C18 H18A 0.9500
C19 C20 1.390(8)
C19 H19A 0.9500
C20 C21 1.486(7)
C21 C22 1.496(7)
C22 C23 1.399(8)
C22 C27 1.394(8)
C23 C24 1.388(8)
C23 H23A 0.9500
C24 C25 1.392(9)
C24 H24A 0.9500
C25 C26 1.368(8)
C25 H25A 0.9500
C26 C27 1.393(7)
C26 H26A 0.9500
C27 H27A 0.9500
C28 C33 1.444(8)
C28 C29 1.472(6)
C29 C30 1.428(7)
C30 C31 1.392(7)
C30 C31' 1.380(7)
C30 H30A 0.9500
C31 C32 1.489(8)
C31 C34 1.542(8)
C32 C33 1.375(9)
C32 H32A 0.9500
C31' C32' 1.478(8)
C31' C34' 1.493(8)
C32' C33 1.361(9)
C32' H32' 0.9500
C33 C38 1.545(7)
C34 C35 1.537(8)
C34 C36 1.549(8)
C34 C37 1.553(8)
C35 H35A 0.9800
C35 H35B 0.9800
C35 H35C 0.9800
C36 H36A 0.9800
C36 H36B 0.9800
C36 H36C 0.9800
C37 H37A 0.9800
C37 H37B 0.9800
C37 H37C 0.9800
C34' C35' 1.538(8)
C34' C36' 1.536(8)
C34' C37' 1.538(8)
C35' H35D 0.9800
C35' H35E 0.9800
C35' H35F 0.9800
C36' H36D 0.9800
C36' H36E 0.9800
C36' H36F 0.9800
C37' H37D 0.9800
C37' H37E 0.9800
C37' H37F 0.9800
C38 C40' 1.452(8)
C38 C39 1.452(8)
C38 C41 1.527(8)
C38 C41' 1.565(8)
C38 C39' 1.653(8)
C38 C40 1.654(8)
C39 H39D 0.9800
C39 H39E 0.9800
C39 H39F 0.9800
C40 H40D 0.9800
C40 H40E 0.9800
C40 H40F 0.9800
C41 H41D 0.9800
C41 H41E 0.9800
C41 H41F 0.9800
C39' H39A 0.9800
C39' H39B 0.9800
C39' H39C 0.9800
C40' H40A 0.9800
C40' H40B 0.9800
C40' H40C 0.9800
C41' H41A 0.9800
C41' H41B 0.9800
C41' H41C 0.9800
C42 C43 1.391(6)
C42 C47 1.404(6)
C43 C44 1.382(6)
C43 H43A 0.9500
C44 C45 1.384(6)
C44 H44A 0.9500
C45 C46 1.384(6)
C45 H45A 0.9500
C46 C47 1.403(6)
C46 H46A 0.9500
C47 C48 1.484(6)
C48 C49 1.495(6)
C49 C54 1.385(6)
C49 C50 1.394(6)
C50 C51 1.388(6)
C50 H50A 0.9500
C51 C52 1.391(6)
C51 H51A 0.9500
C52 C53 1.388(6)
C52 H52A 0.9500
C53 C54 1.389(6)
C53 H53A 0.9500
C54 H54A 0.9500
C1Q C2Q 1.3900
C1Q C6Q 1.3900
C1Q C7Q 1.509(8)
C2Q C3Q 1.3900
C2Q H2QA 0.9500
C3Q C4Q 1.3900
C3Q H3QA 0.9500
C4Q C5Q 1.3900
C4Q H4QA 0.9500
C5Q C6Q 1.3900
C5Q H5QA 0.9500
C6Q H6QA 0.9500
C7Q H7QA 0.9800
C7Q H7QB 0.9800
C7Q H7QC 0.9800
C1Z C2Z 1.3900
C1Z C6Z 1.3900
C1Z C7Z 1.480(9)
C2Z C3Z 1.3900
C2Z H2ZA 0.9500
C3Z C4Z 1.3900
C3Z H3ZA 0.9500
C4Z C5Z 1.3900
C4Z H4ZA 0.9500
C5Z C6Z 1.3900
C5Z H5ZA 0.9500
C6Z H6ZA 0.9500
C7Z H7ZA 0.9800
C7Z H7ZB 0.9800
C7Z H7ZC 0.9800
C8Q C9Q 1.3900
C8Q C13Q 1.3900
C8Q C14Q 1.507(8)
C9Q C10Q 1.3900
C9Q H9QA 0.9500
C10Q C11Q 1.3900
C10Q H10E 0.9500
C11Q C12Q 1.3900
C11Q H11B 0.9500
C12Q C13Q 1.3900
C12Q H12E 0.9500
C13Q H13E 0.9500
C14Q H14G 0.9800
C14Q H14H 0.9800
C14Q H14I 0.9800
C8Z C9Z 1.3900
C8Z C13Z 1.3900
C8Z C14Z 1.520(9)
C9Z C10Z 1.3900
C9Z H9ZA 0.9500
C10Z C11Z 1.3900
C10Z H10D 0.9500
C11Z C12Z 1.3900
C11Z H11A 0.9500
C12Z C13Z 1.3900
C12Z H12D 0.9500
C13Z H13D 0.9500
C14Z H14D 0.9800
C14Z H14E 0.9800
C14Z H14F 0.9800
S1S O1S 1.444(3)
S1S O3S 1.443(3)
S1S O2S 1.446(3)
S1S C1S 1.810(6)
F1S C1S 1.338(6)
F2S C1S 1.336(6)
F3S C1S 1.347(6)
